data_1561946
loop_
_publ_author_name
'Ichimaru, Yoshimi'
'Kato, Koichi'
'Kurosaki, Hiromasa'
'Fujioka, Haruto'
'Sakai, Misa'
'Yamaguchi, Yoshihiro'
'Wanchun, Jin'
'Sugiura, Kirara'
'Imai, Masanori'
'Koike, Tohru'

_publ_section_title
;
 Aqua(1,4,7,10-tetraazacyclododecane)zinc(II) bis(perchlorate)
;
_journal_coeditor_code VM4048
_journal_issue 4
_journal_name_full IUCrData
_journal_paper_doi 10.1107/S2414314621003977
_journal_volume 6
_journal_year 2021
_chemical_formula_iupac '[Zn (C8 H20 N4) (H2 O)] (Cl O4)2'
_chemical_formula_moiety 'C8 H22 N4 O Zn 2+, 2(Cl O4 -)'
_chemical_formula_sum 'C8 H22 Cl2 N4 O9 Zn'
_chemical_formula_weight 454.56
_chemical_name_systematic
;
Aqua(1,4,7,10-tetraazacyclododecane)zinc(II) bis(perchlorate)
;
_space_group_crystal_system monoclinic
_space_group_IT_number 13
_space_group_name_Hall '-P 2yc'
_space_group_name_H-M_alt 'P 1 2/c 1'
_atom_sites_solution_hydrogens mixed
_atom_sites_solution_primary dual
_audit_creation_method
;
Olex2 1.3
(compiled 2020.11.12 svn.r5f609507 for OlexSys, GUI svn.r6272)
;
_cell_angle_alpha 90
_cell_angle_beta 92.881(4)
_cell_angle_gamma 90
_cell_formula_units_Z 4
_cell_length_a 12.3428(6)
_cell_length_b 8.4603(4)
_cell_length_c 16.0543(6)
_cell_measurement_reflns_used 3951
_cell_measurement_temperature 93.15
_cell_measurement_theta_max 68.1350
_cell_measurement_theta_min 5.4800
_cell_volume 1674.33(13)
_computing_cell_refinement 'CrysAlisPro (Rigaku OD, 2020)'
_computing_data_collection 'CrysAlisPro (Rigaku OD, 2020)'
_computing_data_reduction 'CrysAlisPro (Rigaku OD, 2020)'
_computing_molecular_graphics '<i>OLEX2</i> (Dolomanov et al., 2009)'
_computing_publication_material '<i>OLEX2</i> (Dolomanov et al., 2009)'
_computing_structure_refinement 'ShelXL (Sheldrick, 2015<i>b</i>)'
_computing_structure_solution 'ShelXT (Sheldrick, 2015<i>a</i>)'
_diffrn_ambient_temperature 93.15
_diffrn_detector 'Hybrid Pixel Array Detector'
_diffrn_detector_area_resol_mean 10.0000
_diffrn_measured_fraction_theta_full 0.993
_diffrn_measured_fraction_theta_max 0.987
_diffrn_measurement_device 'four-circle diffractometer'
_diffrn_measurement_device_type Rigaku_Synergy-i
_diffrn_measurement_method '\w scans'
_diffrn_measurement_specimen_support 'Mitegen 50um'
_diffrn_radiation_monochromator mirror
_diffrn_radiation_probe x-ray
_diffrn_radiation_type 'Cu K\a'
_diffrn_radiation_wavelength 1.54184
_diffrn_reflns_av_R_equivalents 0.0568
_diffrn_reflns_av_unetI/netI 0.0668
_diffrn_reflns_limit_h_max 14
_diffrn_reflns_limit_h_min -14
_diffrn_reflns_limit_k_max 9
_diffrn_reflns_limit_k_min -10
_diffrn_reflns_limit_l_max 8
_diffrn_reflns_limit_l_min -19
_diffrn_reflns_number 7740
_diffrn_reflns_theta_full 67.684
_diffrn_reflns_theta_max 68.368
_diffrn_reflns_theta_min 3.586
_diffrn_source 'micro-focus sealed X-ray tube'
_diffrn_source_current 24.0
_diffrn_source_power 1.2
_diffrn_source_voltage 50.0
_exptl_absorpt_coefficient_mu 5.478
_exptl_absorpt_correction_T_max 1.000
_exptl_absorpt_correction_T_min 0.535
_exptl_absorpt_correction_type gaussian
_exptl_absorpt_process_details
;
(CrysAlisPro; Rigaku OD, 2020)
;
_exptl_crystal_colour 'clear light colourless'
_exptl_crystal_density_diffrn 1.803
_exptl_crystal_description block
_exptl_crystal_F_000 936
_exptl_crystal_size_max 0.288
_exptl_crystal_size_mid 0.155
_exptl_crystal_size_min 0.038
_refine_diff_density_max 1.153
_refine_diff_density_min -0.844
_refine_ls_extinction_method none
_refine_ls_goodness_of_fit_ref 1.078
_refine_ls_hydrogen_treatment constr
_refine_ls_matrix_type full
_refine_ls_number_parameters 301
_refine_ls_number_reflns 3025
_refine_ls_number_restraints 0
_refine_ls_restrained_S_all 1.078
_refine_ls_R_factor_all 0.0758
_refine_ls_R_factor_gt 0.0665
_refine_ls_shift/su_max 0.000
_refine_ls_shift/su_mean 0.000
_refine_ls_structure_factor_coef Fsqd
_refine_ls_weighting_details 'w=1/[\s^2^(Fo^2^)+(0.0991P)^2^+7.9372P] where P=(Fo^2^+2Fc^2^)/3'
_refine_ls_weighting_scheme calc
_refine_ls_wR_factor_gt 0.1811
_refine_ls_wR_factor_ref 0.1856
_reflns_number_gt 2670
_reflns_number_total 3025
_reflns_threshold_expression 'I > 2\s(I)'
_cod_data_source_file vm4048sup1.cif
_cod_data_source_block I
_cod_database_code 1561946
_shelx_space_group_comment
;
The symmetry employed for this shelxl refinement is uniquely defined
by the following loop, which should always be used as a source of
symmetry information in preference to the above space-group names.
They are only intended as comments.
;

loop_
_space_group_symop_operation_xyz
'x, y, z'
'-x, y, -z+1/2'
'-x, -y, -z'
'x, -y, z-1/2'

loop_
_atom_site_type_symbol
_atom_site_label
_atom_site_fract_x
_atom_site_fract_y
_atom_site_fract_z
_atom_site_U_iso_or_equiv
_atom_site_adp_type
_atom_site_calc_flag
_atom_site_occupancy
_atom_site_disorder_assembly
_atom_site_disorder_group
Zn Zn1 0.26041(6) 0.65100(8) 0.40586(4) 0.0237(3) Uani d 1 . .
Cl Cl1 0.77745(10) 0.74888(14) 0.44398(7) 0.0253(3) Uani d 1 . .
Cl Cl3 0.500000 0.3592(2) 0.250000 0.0379(5) Uani d 1 . .
Cl Cl2 0.000000 0.4021(3) 0.250000 0.0427(5) Uani d 1 . .
O O2 0.8653(4) 0.6503(5) 0.4747(3) 0.0376(10) Uani d 1 . .
O O1 0.2571(4) 0.4307(5) 0.3658(3) 0.0380(10) Uani d 1 . .
H H1A 0.288342 0.423897 0.319539 0.057 Uiso d 1 . .
H H1B 0.191532 0.403407 0.353540 0.057 Uiso d 1 . .
O O5 0.6950(4) 0.6530(4) 0.4022(2) 0.0354(10) Uani d 1 . .
O O4 0.8158(4) 0.8651(5) 0.3871(3) 0.0386(10) Uani d 1 . .
O O3 0.7314(4) 0.8284(5) 0.5133(3) 0.0450(11) Uani d 1 . .
O O8 0.5265(5) 0.4556(6) 0.3200(3) 0.0565(14) Uani d 1 . .
O O7 0.0864(5) 0.4984(7) 0.2230(3) 0.0672(17) Uani d 1 . .
C C6 0.1725(5) 0.7292(7) 0.5681(3) 0.0337(13) Uani d 1 . .
H H6AA 0.166719 0.628890 0.596708 0.040 Uiso calc 0.5 A 1
H H6AB 0.130034 0.806911 0.596576 0.040 Uiso calc 0.5 A 1
H H6BC 0.133141 0.634016 0.581254 0.040 Uiso calc 0.5 B 2
H H6BD 0.182279 0.791458 0.618632 0.040 Uiso calc 0.5 B 2
O O9A 0.430(3) 0.243(3) 0.2710(8) 0.066(6) Uani d 0.62(7) C 1
C C8 0.4612(5) 0.7428(8) 0.5014(4) 0.0414(15) Uani d 1 . .
H H8AA 0.487825 0.803166 0.549486 0.050 Uiso calc 0.5 D 1
H H8AB 0.512480 0.658178 0.492711 0.050 Uiso calc 0.5 D 1
H H8BC 0.524175 0.810202 0.510715 0.050 Uiso calc 0.5 E 2
H H8BD 0.479795 0.636990 0.520513 0.050 Uiso calc 0.5 E 2
C C4 0.0710(5) 0.8437(8) 0.3503(4) 0.0392(14) Uani d 1 . .
H H4AA 0.018566 0.760976 0.337036 0.047 Uiso calc 0.5 F 1
H H4AB 0.043655 0.941480 0.325667 0.047 Uiso calc 0.5 F 1
H H4BC 0.031273 0.783663 0.307339 0.047 Uiso calc 0.5 G 2
H H4BD 0.023943 0.927003 0.368971 0.047 Uiso calc 0.5 G 2
C C2 0.3599(6) 0.8620(7) 0.2838(4) 0.0377(14) Uani d 1 . .
H H2AA 0.351470 0.797633 0.233856 0.045 Uiso calc 0.5 H 1
H H2AB 0.412558 0.944234 0.274066 0.045 Uiso calc 0.5 H 1
H H2BC 0.399202 0.791877 0.248175 0.045 Uiso calc 0.5 I 2
H H2BD 0.352000 0.963274 0.255853 0.045 Uiso calc 0.5 I 2
N N4A 0.3533(8) 0.6720(10) 0.5194(5) 0.0214(17) Uani d 0.5 J 1
H H4A 0.362285 0.569147 0.546981 0.026 Uiso calc 0.5 J 1
N N2A 0.1762(9) 0.8030(13) 0.3149(5) 0.0256(18) Uani d 0.5 J 1
H H2A 0.163507 0.746012 0.262159 0.031 Uiso calc 0.5 J 1
N N1A 0.3988(8) 0.7609(10) 0.3570(6) 0.0238(18) Uani d 0.5 J 1
H H1AA 0.446853 0.678514 0.336943 0.029 Uiso calc 0.5 J 1
N N3A 0.1304(7) 0.7131(10) 0.4792(7) 0.0243(18) Uani d 0.5 J 1
H H3A 0.074948 0.630179 0.475250 0.029 Uiso calc 0.5 J 1
C C3A 0.2519(10) 0.9354(13) 0.3034(6) 0.028(2) Uani d 0.5 J 1
H H3AA 0.259465 0.998537 0.353821 0.034 Uiso calc 0.5 J 1
H H3AB 0.225447 1.002771 0.257917 0.034 Uiso calc 0.5 J 1
C C5A 0.0848(9) 0.8626(12) 0.4440(8) 0.025(2) Uani d 0.5 J 1
H H5AA 0.133508 0.949844 0.457747 0.030 Uiso calc 0.5 J 1
H H5AB 0.015347 0.884647 0.467187 0.030 Uiso calc 0.5 J 1
C C7A 0.2892(10) 0.7804(15) 0.5691(7) 0.027(2) Uani d 0.5 J 1
H H7AA 0.293554 0.886458 0.546567 0.033 Uiso calc 0.5 J 1
H H7AB 0.319046 0.782356 0.626111 0.033 Uiso calc 0.5 J 1
C C1A 0.4564(10) 0.8461(13) 0.4278(7) 0.029(2) Uani d 0.5 J 1
H H1AB 0.529179 0.873893 0.413020 0.034 Uiso calc 0.5 J 1
H H1AC 0.417900 0.942758 0.439999 0.034 Uiso calc 0.5 J 1
N N1B 0.4265(8) 0.7403(14) 0.4110(8) 0.034(2) Uani d 0.5 J 2
H H1BA 0.471976 0.663912 0.382960 0.041 Uiso calc 0.5 J 2
C C1B 0.4205(10) 0.8823(15) 0.3617(8) 0.037(3) Uani d 0.5 J 2
H H1BB 0.386928 0.964996 0.393325 0.045 Uiso calc 0.5 J 2
H H1BC 0.493463 0.916393 0.350715 0.045 Uiso calc 0.5 J 2
N N4B 0.2823(11) 0.6851(12) 0.5371(6) 0.033(2) Uani d 0.5 J 2
H H4B 0.308024 0.586973 0.563809 0.040 Uiso calc 0.5 J 2
C C7B 0.3640(11) 0.8079(15) 0.5489(7) 0.037(3) Uani d 0.5 J 2
H H7BA 0.383889 0.822821 0.607646 0.044 Uiso calc 0.5 J 2
H H7BB 0.338491 0.907531 0.525404 0.044 Uiso calc 0.5 J 2
N N3B 0.1035(9) 0.7343(14) 0.4242(7) 0.039(3) Uani d 0.5 J 2
H H3B 0.052515 0.645734 0.426759 0.047 Uiso calc 0.5 J 2
C C5B 0.1084(10) 0.8221(16) 0.5035(8) 0.037(3) Uani d 0.5 J 2
H H5BA 0.035586 0.839754 0.521684 0.044 Uiso calc 0.5 J 2
H H5BB 0.142278 0.924175 0.495850 0.044 Uiso calc 0.5 J 2
N N2B 0.2492(10) 0.7937(12) 0.2972(6) 0.033(2) Uani d 0.5 J 2
H H2B 0.224070 0.730603 0.248759 0.039 Uiso calc 0.5 J 2
C C3B 0.1686(14) 0.914(2) 0.3155(7) 0.044(3) Uani d 0.5 J 2
H H3BA 0.147684 0.971106 0.264677 0.053 Uiso calc 0.5 J 2
H H3BB 0.200630 0.989686 0.355062 0.053 Uiso calc 0.5 J 2
O O9B 0.384(3) 0.296(5) 0.255(3) 0.066(12) Uani d 0.38(7) C 2
O O6 0.0412(6) 0.3127(13) 0.3175(6) 0.138(5) Uani d 1 . .

loop_
_atom_site_aniso_label
_atom_site_aniso_U_11
_atom_site_aniso_U_22
_atom_site_aniso_U_33
_atom_site_aniso_U_12
_atom_site_aniso_U_13
_atom_site_aniso_U_23
Zn1 0.0349(4) 0.0181(4) 0.0184(4) -0.0015(3) 0.0045(3) -0.0025(2)
Cl1 0.0352(7) 0.0198(6) 0.0207(6) -0.0012(5) 0.0004(5) -0.0014(4)
Cl3 0.0561(13) 0.0208(9) 0.0381(11) 0.000 0.0146(9) 0.000
Cl2 0.0591(13) 0.0369(11) 0.0334(10) 0.000 0.0138(9) 0.000
O2 0.041(2) 0.033(2) 0.039(2) 0.0041(18) 0.0003(18) 0.0095(17)
O1 0.052(3) 0.024(2) 0.040(2) -0.0067(19) 0.0189(19) -0.0098(17)
O5 0.049(3) 0.023(2) 0.032(2) -0.0112(17) -0.0131(18) 0.0006(15)
O4 0.058(3) 0.029(2) 0.029(2) -0.0082(19) 0.0013(18) 0.0091(16)
O3 0.056(3) 0.041(2) 0.039(2) -0.003(2) 0.018(2) -0.0173(19)
O8 0.071(3) 0.031(2) 0.064(3) 0.009(2) -0.020(3) -0.017(2)
O7 0.089(4) 0.059(3) 0.057(3) -0.030(3) 0.036(3) -0.019(3)
C6 0.054(4) 0.026(3) 0.023(3) 0.003(3) 0.016(2) -0.003(2)
O9A 0.089(13) 0.052(8) 0.053(6) -0.048(8) -0.021(6) 0.024(6)
C8 0.042(3) 0.050(4) 0.032(3) 0.004(3) -0.003(3) -0.013(3)
C4 0.042(3) 0.038(3) 0.036(3) 0.008(3) -0.008(3) -0.010(3)
C2 0.056(4) 0.032(3) 0.027(3) -0.004(3) 0.014(3) 0.007(2)
N4A 0.026(5) 0.015(4) 0.024(4) 0.008(4) 0.003(4) 0.000(3)
N2A 0.039(6) 0.021(6) 0.017(4) -0.007(5) 0.003(4) -0.004(4)
N1A 0.030(5) 0.016(5) 0.026(5) 0.002(4) 0.003(4) 0.001(4)
N3A 0.030(5) 0.015(5) 0.028(5) 0.004(4) 0.000(4) -0.006(4)
C3A 0.042(7) 0.027(6) 0.016(5) -0.001(5) -0.003(4) -0.002(4)
C5A 0.023(5) 0.016(5) 0.036(7) 0.003(4) 0.000(4) -0.006(4)
C7A 0.036(7) 0.027(6) 0.019(5) 0.004(5) 0.000(5) -0.001(5)
C1A 0.039(6) 0.013(5) 0.035(7) -0.012(5) 0.009(5) -0.008(4)
N1B 0.022(5) 0.044(8) 0.037(6) 0.005(5) 0.002(4) -0.001(5)
C1B 0.040(7) 0.035(7) 0.038(7) -0.014(5) 0.018(5) -0.007(5)
N4B 0.068(9) 0.013(5) 0.019(5) 0.011(5) 0.000(5) 0.002(4)
C7B 0.046(8) 0.035(7) 0.028(6) 0.007(6) -0.009(5) -0.008(5)
N3B 0.035(6) 0.046(7) 0.037(7) -0.010(5) 0.010(5) -0.011(5)
C5B 0.037(6) 0.036(7) 0.038(7) -0.005(5) 0.013(5) -0.005(6)
N2B 0.052(7) 0.028(5) 0.018(4) 0.006(5) -0.002(4) -0.002(4)
C3B 0.072(12) 0.035(9) 0.024(6) 0.008(7) -0.014(6) -0.002(5)
O9B 0.071(17) 0.073(17) 0.056(18) -0.027(15) 0.028(13) -0.040(13)
O6 0.074(5) 0.188(10) 0.156(8) 0.037(6) 0.033(5) 0.136(8)

loop_
_atom_type_symbol
_atom_type_description
_atom_type_scat_dispersion_real
_atom_type_scat_dispersion_imag
_atom_type_scat_source
C C 0.0181 0.0091 'International Tables Vol C Tables 4.2.6.8 and 6.1.1.4'
H H 0.0000 0.0000 'International Tables Vol C Tables 4.2.6.8 and 6.1.1.4'
Cl Cl 0.3639 0.7018 'International Tables Vol C Tables 4.2.6.8 and 6.1.1.4'
N N 0.0311 0.0180 'International Tables Vol C Tables 4.2.6.8 and 6.1.1.4'
O O 0.0492 0.0322 'International Tables Vol C Tables 4.2.6.8 and 6.1.1.4'
Zn Zn -1.5491 0.6778 'International Tables Vol C Tables 4.2.6.8 and 6.1.1.4'

loop_
_exptl_crystal_face_index_h
_exptl_crystal_face_index_k
_exptl_crystal_face_index_l
_exptl_crystal_face_perp_dist
-8 0 0 0.0104
0 -1 10 0.1275
0 1 10 0.1074
1 -5 -1 0.1004
8 0 0 0.0247
4 0 -9 0.1368
6 -4 -1 0.0734
1 -3 -8 0.1548
-4 1 -9 0.1421
-7 3 0 0.0277
3 5 0 0.0434
7 3 0 0.0277
6 0 -7 0.1068

loop_
_geom_angle_atom_site_label_1
_geom_angle_atom_site_label_2
_geom_angle_atom_site_label_3
_geom_angle_site_symmetry_1
_geom_angle_site_symmetry_3
_geom_angle
_geom_angle_publ_flag
O1 Zn1 N4A . . 111.3(3) ?
O1 Zn1 N2A . . 109.8(3) ?
O1 Zn1 N1A . . 107.2(3) ?
O1 Zn1 N3A . . 114.5(3) ?
O1 Zn1 N1B . . 110.1(3) ?
O1 Zn1 N4B . . 116.8(3) ?
O1 Zn1 N3B . . 111.1(3) ?
O1 Zn1 N2B . . 105.7(3) ?
N4A Zn1 N2A . . 138.7(3) ?
N4A Zn1 N1A . . 82.6(4) ?
N1A Zn1 N2A . . 81.9(4) ?
N3A Zn1 N4A . . 83.8(4) ?
N3A Zn1 N2A . . 82.9(4) ?
N3A Zn1 N1A . . 138.2(3) ?
N4B Zn1 N1B . . 81.0(5) ?
N3B Zn1 N1B . . 138.7(4) ?
N3B Zn1 N4B . . 83.6(5) ?
N3B Zn1 N2B . . 84.4(5) ?
N2B Zn1 N1B . . 81.8(5) ?
N2B Zn1 N4B . . 137.4(4) ?
O2 Cl1 O5 . . 109.7(3) ?
O2 Cl1 O4 . . 110.4(3) ?
O2 Cl1 O3 . . 109.0(3) ?
O5 Cl1 O3 . . 109.0(3) ?
O4 Cl1 O5 . . 109.7(2) ?
O4 Cl1 O3 . . 109.1(3) ?
O8 Cl3 O8 . 2_655 109.5(4) ?
O8 Cl3 O9B 2_655 . 94(3) ?
O8 Cl3 O9B . . 109.6(8) ?
O8 Cl3 O9B . 2_655 94(3) ?
O8 Cl3 O9B 2_655 2_655 109.6(8) ?
O9A Cl3 O8 . . 110.2(8) ?
O9A Cl3 O8 2_655 . 119.3(9) ?
O9A Cl3 O8 2_655 2_655 110.2(8) ?
O9A Cl3 O8 . 2_655 119.3(9) ?
O9A Cl3 O9A 2_655 . 88(3) ?
O9A Cl3 O9B 2_655 2_655 29.6(13) ?
O9A Cl3 O9B . 2_655 112(3) ?
O7 Cl2 O7 . 2 110.4(5) ?
O6 Cl2 O7 2 2 107.3(5) ?
O6 Cl2 O7 2 . 108.8(5) ?
O6 Cl2 O7 . 2 108.8(5) ?
O6 Cl2 O7 . . 107.3(5) ?
O6 Cl2 O6 . 2 114.4(11) ?
N3A C6 C7A . . 108.8(6) ?
C5B C6 N4B . . 110.7(7) ?
C1A C8 N4A . . 113.1(7) ?
N1B C8 C7B . . 107.0(7) ?
N2A C4 C5A . . 110.4(7) ?
C3B C4 N3B . . 110.4(7) ?
N1A C2 C3A . . 108.5(6) ?
C1B C2 N2B . . 111.0(7) ?
C8 N4A Zn1 . . 108.4(5) ?
C7A N4A Zn1 . . 103.7(7) ?
C7A N4A C8 . . 111.2(8) ?
C4 N2A Zn1 . . 106.2(5) ?
C3A N2A Zn1 . . 104.4(7) ?
C3A N2A C4 . . 116.3(10) ?
C2 N1A Zn1 . . 107.7(6) ?
C1A N1A Zn1 . . 106.8(7) ?
C1A N1A C2 . . 116.0(8) ?
C6 N3A Zn1 . . 108.5(5) ?
C5A N3A Zn1 . . 106.5(7) ?
C5A N3A C6 . . 113.0(8) ?
N2A C3A C2 . . 106.4(9) ?
N3A C5A C4 . . 108.1(8) ?
N4A C7A C6 . . 110.8(10) ?
C8 C1A N1A . . 108.8(9) ?
C8 N1B Zn1 . . 105.3(6) ?
C1B N1B Zn1 . . 104.2(8) ?
C1B N1B C8 . . 121.9(10) ?
C2 C1B N1B . . 112.9(10) ?
C6 N4B Zn1 . . 106.7(6) ?
C7B N4B Zn1 . . 106.2(8) ?
C7B N4B C6 . . 114.0(10) ?
N4B C7B C8 . . 103.3(9) ?
C4 N3B Zn1 . . 107.4(6) ?
C5B N3B Zn1 . . 107.0(8) ?
C5B N3B C4 . . 111.1(10) ?
N3B C5B C6 . . 109.3(11) ?
C2 N2B Zn1 . . 108.2(6) ?
C3B N2B Zn1 . . 104.4(8) ?
C3B N2B C2 . . 113.0(10) ?
N2B C3B C4 . . 111.6(13) ?

loop_
_geom_bond_atom_site_label_1
_geom_bond_atom_site_label_2
_geom_bond_site_symmetry_2
_geom_bond_distance
_geom_bond_publ_flag
Zn1 O1 . 1.971(4) ?
Zn1 N4A . 2.111(9) ?
Zn1 N2A . 2.171(10) ?
Zn1 N1A . 2.129(9) ?
Zn1 N3A . 2.104(9) ?
Zn1 N1B . 2.183(10) ?
Zn1 N4B . 2.130(10) ?
Zn1 N3B . 2.096(11) ?
Zn1 N2B . 2.121(9) ?
Cl1 O2 . 1.436(4) ?
Cl1 O5 . 1.440(4) ?
Cl1 O4 . 1.438(4) ?
Cl1 O3 . 1.442(4) ?
Cl3 O8 2_655 1.413(5) ?
Cl3 O8 . 1.413(5) ?
Cl3 O9A . 1.364(14) ?
Cl3 O9A 2_655 1.364(14) ?
Cl3 O9B . 1.53(3) ?
Cl3 O9B 2_655 1.53(3) ?
Cl2 O7 2 1.427(5) ?
Cl2 O7 . 1.427(5) ?
Cl2 O6 2 1.397(7) ?
Cl2 O6 . 1.397(7) ?
C6 N3A . 1.500(12) ?
C6 C7A . 1.503(14) ?
C6 N4B . 1.513(14) ?
C6 C5B . 1.495(15) ?
C8 N4A . 1.501(12) ?
C8 C1A . 1.468(13) ?
C8 N1B . 1.492(13) ?
C8 C7B . 1.555(15) ?
C4 N2A . 1.484(13) ?
C4 C5A . 1.514(13) ?
C4 N3B . 1.542(14) ?
C4 C3B . 1.479(19) ?
C2 N1A . 1.512(12) ?
C2 C3A . 1.519(14) ?
C2 C1B . 1.435(15) ?
C2 N2B . 1.510(14) ?
N4A C7A . 1.472(14) ?
N2A C3A . 1.476(15) ?
N1A C1A . 1.496(15) ?
N3A C5A . 1.485(14) ?
N1B C1B . 1.439(17) ?
N4B C7B . 1.454(18) ?
N3B C5B . 1.473(16) ?
N2B C3B . 1.466(18) ?

loop_
_geom_hbond_atom_site_label_D
_geom_hbond_atom_site_label_H
_geom_hbond_atom_site_label_A
_geom_hbond_site_symmetry_D
_geom_hbond_site_symmetry_H
_geom_hbond_site_symmetry_A
_geom_hbond_distance_DH
_geom_hbond_distance_HA
_geom_hbond_distance_DA
_geom_hbond_angle_DHA
_geom_hbond_publ_flag
O1 H1A O9A . . . 0.86 2.48 3.12(3) 132 yes
O1 H1A O9B . . . 0.86 1.94 2.68(4) 145 yes
O1 H1B O6 . . . 0.85 2.06 2.914(9) 173 yes
O1 H1B O7 . . . 0.85 2.54 3.088(7) 123 yes
N2A H2A O7 . . . 0.98 2.37 3.144(12) 135 yes
N2B H2B O4 1_555 1_555 2_655 0.98 2.49 3.086(11) 119 yes
N3A H3A O2 1_555 1_555 1_455 0.98 2.59 3.312(10) 130 yes
N3B H3B O2 1_555 1_555 1_455 0.98 2.47 3.170(12) 128 yes
N4A H4A O5 1_555 1_555 3_666 0.98 2.18 3.094(9) 155 yes
N4A H4A O8 1_555 1_555 3_666 0.98 2.49 3.103(10) 120 yes
N4B H4B O5 1_555 1_555 3_666 0.98 2.1 3.030(11) 157 yes
N1A H1AA O8 . . . 0.98 2.15 3.099(10) 162 yes
N1B H1BA O8 . . . 0.98 2.16 3.105(13) 163 yes

_cod_database_fobs_code 1561946
